data_7209766
loop_
_publ_author_name
'Li, Xiao-Zeng'
'Hao, Peng-Peng'
'Wang, Dan'
'Zhu, Li-Na'

_publ_section_title
;
 Analysis of factors governing the formation of single-stranded helical
 coordination polymers from a macrocyclic metalloligand and Ca2+, Mn2+,
 Fe2+, Co2+, Ni2+, Cu2+, Zn2+ and Pb2+
;
_journal_issue 15
_journal_name_full CrystEngComm
_journal_page_first 2800
_journal_paper_doi 10.1039/c3ce40124c
_journal_volume 15
_journal_year 2013
_chemical_formula_sum 'C28 H28 Co N4 Ni O10'
_chemical_formula_weight 698.18
_chemical_name_systematic
;
?
;
_space_group_IT_number 14
_symmetry_cell_setting monoclinic
_symmetry_space_group_name_Hall '-P 2ybc'
_symmetry_space_group_name_H-M 'P 1 21/c 1'
_atom_sites_solution_hydrogens geom
_atom_sites_solution_primary direct
_atom_sites_solution_secondary difmap
_audit_creation_method SHELXL-97
_cell_angle_alpha 90.00
_cell_angle_beta 128.62(3)
_cell_angle_gamma 90.00
_cell_formula_units_Z 4
_cell_length_a 16.091(12)
_cell_length_b 8.987(6)
_cell_length_c 24.710(13)
_cell_measurement_reflns_used 6901
_cell_measurement_temperature 293(2)
_cell_measurement_theta_max 29.99
_cell_measurement_theta_min 2.50
_cell_volume 2792(3)
_computing_cell_refinement 'Bruker SMART'
_computing_data_collection 'Bruker SMART'
_computing_data_reduction 'Bruker SAINT'
_computing_molecular_graphics 'Bruker SHELXTL'
_computing_publication_material 'Bruker SHELXTL'
_computing_structure_refinement 'SHELXL-97 (Sheldrick, 1997)'
_computing_structure_solution 'SHELXS-97 (Sheldrick, 1990)'
_diffrn_ambient_temperature 293(2)
_diffrn_measured_fraction_theta_full 0.997
_diffrn_measured_fraction_theta_max 0.997
_diffrn_measurement_device_type 'CCD area detector'
_diffrn_measurement_method 'phi and omega scans'
_diffrn_radiation_monochromator graphite
_diffrn_radiation_source 'fine-focus sealed tube'
_diffrn_radiation_type MoK\a
_diffrn_radiation_wavelength 0.71073
_diffrn_reflns_av_R_equivalents 0.1002
_diffrn_reflns_av_sigmaI/netI 0.0993
_diffrn_reflns_limit_h_max 18
_diffrn_reflns_limit_h_min -19
_diffrn_reflns_limit_k_max 10
_diffrn_reflns_limit_k_min -10
_diffrn_reflns_limit_l_max 29
_diffrn_reflns_limit_l_min -22
_diffrn_reflns_number 11500
_diffrn_reflns_theta_full 25.01
_diffrn_reflns_theta_max 25.01
_diffrn_reflns_theta_min 1.62
_exptl_absorpt_coefficient_mu 1.336
_exptl_absorpt_correction_T_max 0.8248
_exptl_absorpt_correction_T_min 0.7487
_exptl_absorpt_correction_type multi-scan
_exptl_absorpt_process_details sadabs
_exptl_crystal_colour red
_exptl_crystal_density_diffrn 1.661
_exptl_crystal_density_method 'not measured'
_exptl_crystal_description block
_exptl_crystal_F_000 1436
_exptl_crystal_size_max 0.23
_exptl_crystal_size_mid 0.22
_exptl_crystal_size_min 0.15
_refine_diff_density_max 0.809
_refine_diff_density_min -1.485
_refine_diff_density_rms 0.108
_refine_ls_extinction_method none
_refine_ls_goodness_of_fit_ref 1.040
_refine_ls_hydrogen_treatment constr
_refine_ls_matrix_type full
_refine_ls_number_parameters 401
_refine_ls_number_reflns 4912
_refine_ls_number_restraints 44
_refine_ls_restrained_S_all 1.081
_refine_ls_R_factor_all 0.0666
_refine_ls_R_factor_gt 0.0517
_refine_ls_shift/su_max 0.001
_refine_ls_shift/su_mean 0.000
_refine_ls_structure_factor_coef Fsqd
_refine_ls_weighting_details 'calc w=1/[\s^2^(Fo^2^)+(0.1160P)^2^+1.0193P] where P=(Fo^2^+2Fc^2^)/3'
_refine_ls_weighting_scheme calc
_refine_ls_wR_factor_gt 0.1686
_refine_ls_wR_factor_ref 0.1763
_reflns_number_gt 3568
_reflns_number_total 4912
_reflns_threshold_expression >2sigma(I)
_cod_data_source_file c3ce40124c.txt
_cod_data_source_block Co
_cod_depositor_comments
;
The following automatic conversions were performed:

'_symmetry_cell_setting' value 'Monoclinic' changed to 'monoclinic'
according to /home/saulius/struct/CIF-dictionaries/cif_core.dic
dictionary named 'cif_core.dic' version 2.4.2 from 2011-04-26.

Automatic conversion script
Id: cif_fix_values 1891 2012-01-12 08:04:46Z andrius 
;
_cod_original_sg_symbol_H-M P21/c
_cod_database_code 7209766

loop_
_symmetry_equiv_pos_as_xyz
'x, y, z'
'-x, y+1/2, -z+1/2'
'-x, -y, -z'
'x, -y-1/2, z-1/2'

loop_
_atom_site_label
_atom_site_type_symbol
_atom_site_fract_x
_atom_site_fract_y
_atom_site_fract_z
_atom_site_U_iso_or_equiv
_atom_site_adp_type
_atom_site_occupancy
_atom_site_symmetry_multiplicity
_atom_site_calc_flag
_atom_site_refinement_flags
Ni1 Ni 0.19284(4) 0.44888(6) 0.88790(2) 0.0290(2) Uani 1 1 d .
Co1 Co 0.24774(5) 0.52892(8) 0.70514(3) 0.0359(2) Uani 1 1 d .
O1 O 0.2071(2) 0.3438(4) 0.74175(14) 0.0384(8) Uani 1 1 d .
O2 O 0.3243(2) 0.5881(4) 0.80915(14) 0.0388(8) Uani 1 1 d .
O3 O 0.2576(3) 0.8949(5) 1.03992(19) 0.0567(10) Uani 1 1 d .
O4 O 0.2941(3) 0.6728(5) 1.09206(17) 0.0598(11) Uani 1 1 d .
O5 O 0.0177(3) 0.0929(4) 0.93426(15) 0.0435(8) Uani 1 1 d .
O6 O -0.1096(2) 0.1164(4) 0.81846(14) 0.0368(7) Uani 1 1 d .
O7 O 0.3038(3) 0.7298(5) 0.69721(18) 0.0683(11) Uani 1 1 d DU
H7' H 0.3142 0.7377 0.6676 0.103 Uiso 1 1 d R
O8 O 0.3710(4) 0.4039(6) 0.7228(2) 0.0813(14) Uani 1 1 d DU
H8' H 0.3910 0.4191 0.6986 0.122 Uiso 1 1 d R
O9 O 0.1685(3) 0.4921(4) 0.59942(16) 0.0440(8) Uani 1 1 d .
H9A H 0.1051 0.5214 0.5793 0.066 Uiso 1 1 d R
H9B H 0.1973 0.5183 0.5815 0.066 Uiso 1 1 d R
N1 N 0.1880(3) 0.3134(4) 0.82805(16) 0.0304(8) Uani 1 1 d .
N2 N 0.2969(3) 0.5491(4) 0.89071(17) 0.0299(8) Uani 1 1 d .
N3 N 0.1925(3) 0.5916(4) 0.94377(17) 0.0316(8) Uani 1 1 d .
N4 N 0.0865(3) 0.3494(4) 0.88429(17) 0.0324(9) Uani 1 1 d .
C1 C 0.2192(3) 0.3812(5) 0.7949(2) 0.0316(10) Uani 1 1 d .
C2 C 0.2850(3) 0.5213(5) 0.8334(2) 0.0311(10) Uani 1 1 d .
C3 C 0.3747(3) 0.6488(5) 0.9431(2) 0.0334(10) Uani 1 1 d .
C4 C 0.3643(3) 0.7031(5) 0.9926(2) 0.0333(10) Uani 1 1 d .
C5 C 0.4473(4) 0.7914(6) 1.0472(2) 0.0461(12) Uani 1 1 d .
H5 H 0.4420 0.8272 1.0803 0.055 Uiso 1 1 calc R
C6 C 0.5362(4) 0.8263(7) 1.0532(2) 0.0534(14) Uani 1 1 d .
H6 H 0.5890 0.8868 1.0891 0.064 Uiso 1 1 calc R
C7 C 0.5460(4) 0.7707(7) 1.0055(3) 0.0564(15) Uani 1 1 d .
H7 H 0.6065 0.7924 1.0100 0.068 Uiso 1 1 calc R
C8 C 0.4672(4) 0.6829(6) 0.9511(2) 0.0459(12) Uani 1 1 d .
H8 H 0.4753 0.6461 0.9194 0.055 Uiso 1 1 calc R
C9 C 0.2708(3) 0.6794(5) 0.9888(2) 0.0331(10) Uani 1 1 d .
C10 C 0.2742(4) 0.7562(7) 1.0458(2) 0.0444(12) Uani 1 1 d .
C11 C 0.0959(3) 0.5816(5) 0.9351(2) 0.0338(10) Uani 1 1 d .
C12 C 0.0388(3) 0.4483(5) 0.9040(2) 0.0315(10) Uani 1 1 d .
C13 C -0.0594(4) 0.4319(6) 0.8901(2) 0.0400(11) Uani 1 1 d .
H13 H -0.0989 0.3456 0.8686 0.048 Uiso 1 1 calc R
C14 C -0.0980(4) 0.5407(6) 0.9076(3) 0.0444(12) Uani 1 1 d .
H14 H -0.1617 0.5259 0.9001 0.053 Uiso 1 1 calc R
C15 C -0.0436(4) 0.6715(6) 0.9362(2) 0.0436(12) Uani 1 1 d .
H15 H -0.0708 0.7452 0.9477 0.052 Uiso 1 1 calc R
C16 C 0.0524(4) 0.6947(6) 0.9483(2) 0.0385(11) Uani 1 1 d .
H16 H 0.0870 0.7858 0.9651 0.046 Uiso 1 1 calc R
C17 C 0.0604(3) 0.2086(5) 0.86829(19) 0.0305(9) Uani 1 1 d .
C18 C -0.0179(3) 0.1328(5) 0.8753(2) 0.0330(10) Uani 1 1 d .
C19 C 0.1008(3) 0.1132(5) 0.8418(2) 0.0317(10) Uani 1 1 d .
C20 C 0.1558(3) 0.1652(5) 0.81739(19) 0.0314(10) Uani 1 1 d .
C21 C 0.1811(4) 0.0625(5) 0.7868(2) 0.0416(12) Uani 1 1 d .
H21 H 0.2131 0.0964 0.7682 0.050 Uiso 1 1 calc R
C22 C 0.1597(4) -0.0871(6) 0.7835(2) 0.0444(12) Uani 1 1 d .
H22 H 0.1800 -0.1532 0.7647 0.053 Uiso 1 1 calc R
C23 C 0.1078(4) -0.1394(6) 0.8084(2) 0.0434(11) Uani 1 1 d .
H23 H 0.0929 -0.2403 0.8060 0.052 Uiso 1 1 calc R
C24 C 0.0786(4) -0.0413(6) 0.8365(2) 0.0408(11) Uani 1 1 d .
H24 H 0.0433 -0.0772 0.8526 0.049 Uiso 1 1 calc R
C25 C 0.3712(8) 0.8423(11) 0.7480(4) 0.141(3) Uani 1 1 d DU
C26 C 0.4198(7) 0.9039(11) 0.8153(4) 0.117(3) Uani 1 1 d DU
H26A H 0.3921 0.8549 0.8356 0.175 Uiso 1 1 calc R
H26B H 0.4044 1.0084 0.8111 0.175 Uiso 1 1 calc R
H26C H 0.4954 0.8895 0.8443 0.175 Uiso 1 1 calc R
C27 C 0.4342(8) 0.2883(12) 0.7726(5) 0.141(4) Uani 1 1 d DU
H27A H 0.4450 0.3099 0.8147 0.212 Uiso 1 1 calc R
H27B H 0.5018 0.2830 0.7821 0.212 Uiso 1 1 calc R
H27C H 0.3980 0.1947 0.7544 0.212 Uiso 1 1 calc R
O10 O 0.6347(4) 0.6458(7) 0.3907(3) 0.0881(15) Uani 1 1 d D
C28 C 0.6955(8) 0.7817(11) 0.4297(5) 0.119(3) Uani 1 1 d DU
H28A H 0.7204 0.7741 0.4764 0.178 Uiso 1 1 calc R
H28B H 0.6503 0.8673 0.4078 0.178 Uiso 1 1 calc R
H28C H 0.7552 0.7916 0.4300 0.178 Uiso 1 1 calc R

loop_
_atom_site_aniso_label
_atom_site_aniso_U_11
_atom_site_aniso_U_22
_atom_site_aniso_U_33
_atom_site_aniso_U_23
_atom_site_aniso_U_13
_atom_site_aniso_U_12
Ni1 0.0407(4) 0.0285(4) 0.0350(3) -0.0032(2) 0.0321(3) -0.0014(3)
Co1 0.0455(4) 0.0436(5) 0.0378(4) 0.0035(3) 0.0353(3) 0.0026(3)
O1 0.0581(18) 0.037(2) 0.0383(15) -0.0018(14) 0.0391(15) 0.0043(16)
O2 0.0473(17) 0.049(2) 0.0378(15) -0.0023(14) 0.0351(14) -0.0118(17)
O3 0.068(2) 0.049(3) 0.072(2) -0.023(2) 0.053(2) -0.010(2)
O4 0.077(2) 0.077(3) 0.0435(18) -0.0041(19) 0.0462(18) 0.008(2)
O5 0.0505(18) 0.051(2) 0.0419(16) 0.0053(15) 0.0350(15) 0.0004(18)
O6 0.0454(17) 0.040(2) 0.0396(15) -0.0016(14) 0.0335(14) -0.0053(16)
O7 0.094(3) 0.080(3) 0.0587(19) 0.0124(17) 0.061(2) -0.013(2)
O8 0.086(3) 0.116(4) 0.080(3) 0.023(3) 0.070(3) 0.035(3)
O9 0.059(2) 0.048(2) 0.0487(17) -0.0036(15) 0.0450(17) -0.0035(18)
N1 0.0434(19) 0.027(2) 0.0370(17) -0.0052(15) 0.0332(16) -0.0057(18)
N2 0.0386(19) 0.029(2) 0.0348(17) -0.0019(15) 0.0292(15) -0.0036(17)
N3 0.042(2) 0.030(2) 0.0383(18) -0.0001(16) 0.0330(16) -0.0003(18)
N4 0.044(2) 0.032(2) 0.0399(18) -0.0032(16) 0.0357(17) -0.0007(19)
C1 0.043(2) 0.030(3) 0.038(2) 0.0010(19) 0.0326(19) 0.004(2)
C2 0.036(2) 0.033(3) 0.035(2) 0.0019(18) 0.0269(18) 0.004(2)
C3 0.040(2) 0.037(3) 0.034(2) 0.0003(19) 0.0285(18) -0.002(2)
C4 0.040(2) 0.033(3) 0.035(2) -0.0014(18) 0.0271(18) -0.002(2)
C5 0.052(3) 0.049(3) 0.046(2) -0.014(2) 0.035(2) -0.008(3)
C6 0.047(3) 0.065(4) 0.047(3) -0.017(3) 0.028(2) -0.014(3)
C7 0.042(3) 0.076(4) 0.062(3) -0.009(3) 0.037(2) -0.016(3)
C8 0.046(3) 0.054(3) 0.050(2) -0.012(2) 0.036(2) -0.007(3)
C9 0.044(2) 0.032(3) 0.036(2) -0.0030(18) 0.0311(19) 0.000(2)
C10 0.050(3) 0.049(4) 0.049(3) -0.016(2) 0.038(2) -0.009(3)
C11 0.045(2) 0.034(3) 0.037(2) 0.0023(19) 0.033(2) 0.002(2)
C12 0.045(2) 0.029(3) 0.036(2) -0.0009(18) 0.033(2) 0.004(2)
C13 0.046(3) 0.035(3) 0.055(3) -0.004(2) 0.039(2) -0.004(2)
C14 0.046(3) 0.047(3) 0.060(3) -0.003(2) 0.043(2) 0.002(3)
C15 0.057(3) 0.037(3) 0.058(3) -0.001(2) 0.047(2) 0.003(3)
C16 0.052(3) 0.029(3) 0.050(2) -0.006(2) 0.039(2) 0.001(2)
C17 0.037(2) 0.031(3) 0.0332(19) 0.0032(18) 0.0269(18) 0.001(2)
C18 0.047(2) 0.025(3) 0.047(2) 0.0000(19) 0.039(2) 0.003(2)
C19 0.039(2) 0.030(3) 0.0334(19) -0.0003(18) 0.0261(18) 0.002(2)
C20 0.037(2) 0.034(3) 0.0323(19) -0.0040(18) 0.0261(17) -0.002(2)
C21 0.058(3) 0.038(3) 0.048(2) -0.006(2) 0.043(2) 0.000(3)
C22 0.063(3) 0.033(3) 0.053(3) -0.005(2) 0.043(2) 0.007(3)
C23 0.057(3) 0.027(3) 0.054(3) -0.003(2) 0.039(2) -0.002(2)
C24 0.054(3) 0.035(3) 0.048(3) 0.002(2) 0.039(2) 0.000(2)
C25 0.155(5) 0.129(4) 0.117(4) -0.040(3) 0.073(3) -0.030(4)
C26 0.118(6) 0.105(6) 0.121(5) -0.040(4) 0.071(4) -0.021(5)
C27 0.144(7) 0.170(8) 0.124(6) 0.066(5) 0.090(5) 0.080(6)
O10 0.092(3) 0.103(4) 0.089(3) 0.006(3) 0.066(3) 0.009(3)
C28 0.132(6) 0.128(7) 0.135(6) -0.039(5) 0.102(5) -0.039(6)

loop_
_atom_type_symbol
_atom_type_description
_atom_type_scat_dispersion_real
_atom_type_scat_dispersion_imag
_atom_type_scat_source
C C 0.0033 0.0016 'International Tables Vol C Tables 4.2.6.8 and 6.1.1.4'
H H 0.0000 0.0000 'International Tables Vol C Tables 4.2.6.8 and 6.1.1.4'
N N 0.0061 0.0033 'International Tables Vol C Tables 4.2.6.8 and 6.1.1.4'
O O 0.0106 0.0060 'International Tables Vol C Tables 4.2.6.8 and 6.1.1.4'
Co Co 0.3494 0.9721 'International Tables Vol C Tables 4.2.6.8 and 6.1.1.4'
Ni Ni 0.3393 1.1124 'International Tables Vol C Tables 4.2.6.8 and 6.1.1.4'

loop_
_geom_angle_atom_site_label_1
_geom_angle_atom_site_label_2
_geom_angle_atom_site_label_3
_geom_angle
_geom_angle_site_symmetry_1
_geom_angle_site_symmetry_3
N2 Ni1 N1 86.41(15) . .
N2 Ni1 N4 179.32(17) . .
N1 Ni1 N4 93.71(15) . .
N2 Ni1 N3 93.27(16) . .
N1 Ni1 N3 176.88(15) . .
N4 Ni1 N3 86.58(16) . .
O6 Co1 O8 169.31(18) 2_556 .
O6 Co1 O7 95.55(16) 2_556 .
O8 Co1 O7 94.36(19) . .
O6 Co1 O9 89.87(13) 2_556 .
O8 Co1 O9 86.30(16) . .
O7 Co1 O9 88.97(14) . .
O6 Co1 O2 87.41(12) 2_556 .
O8 Co1 O2 97.21(15) . .
O7 Co1 O2 86.46(14) . .
O9 Co1 O2 174.44(14) . .
O6 Co1 O1 81.89(13) 2_556 .
O8 Co1 O1 89.67(16) . .
O7 Co1 O1 163.93(12) . .
O9 Co1 O1 106.84(13) . .
O2 Co1 O1 77.59(12) . .
C1 O1 Co1 109.9(3) . .
C2 O2 Co1 112.0(3) . .
C18 O6 Co1 131.6(3) . 2_546
C25 O7 Co1 131.5(5) . .
C25 O7 H7' 104.2 . .
Co1 O7 H7' 118.9 . .
C27 O8 Co1 130.1(5) . .
C27 O8 H8' 110.0 . .
Co1 O8 H8' 119.8 . .
Co1 O9 H9A 104.8 . .
Co1 O9 H9B 119.9 . .
H9A O9 H9B 117.1 . .
C1 N1 C20 123.7(3) . .
C1 N1 Ni1 109.7(3) . .
C20 N1 Ni1 126.6(2) . .
C2 N2 C3 123.2(4) . .
C2 N2 Ni1 109.9(3) . .
C3 N2 Ni1 126.7(3) . .
C9 N3 C11 123.0(3) . .
C9 N3 Ni1 126.5(3) . .
C11 N3 Ni1 110.2(3) . .
C17 N4 C12 123.9(4) . .
C17 N4 Ni1 125.6(3) . .
C12 N4 Ni1 110.5(3) . .
O1 C1 N1 130.3(4) . .
O1 C1 C2 117.9(4) . .
N1 C1 C2 111.7(3) . .
O2 C2 N2 129.4(4) . .
O2 C2 C1 116.9(3) . .
N2 C2 C1 113.6(4) . .
C8 C3 C4 119.2(4) . .
C8 C3 N2 121.1(4) . .
C4 C3 N2 119.4(4) . .
C5 C4 C3 117.9(4) . .
C5 C4 C9 117.7(4) . .
C3 C4 C9 124.4(4) . .
C6 C5 C4 122.0(4) . .
C6 C5 H5 119.0 . .
C4 C5 H5 119.0 . .
C7 C6 C5 119.4(5) . .
C7 C6 H6 120.3 . .
C5 C6 H6 120.3 . .
C6 C7 C8 120.9(5) . .
C6 C7 H7 119.5 . .
C8 C7 H7 119.5 . .
C7 C8 C3 120.5(4) . .
C7 C8 H8 119.7 . .
C3 C8 H8 119.7 . .
N3 C9 C4 123.3(4) . .
N3 C9 C10 121.2(4) . .
C4 C9 C10 115.4(4) . .
O4 C10 O3 128.4(4) . .
O4 C10 C9 114.6(5) . .
O3 C10 C9 117.0(4) . .
C16 C11 C12 120.0(4) . .
C16 C11 N3 125.4(4) . .
C12 C11 N3 114.3(4) . .
C13 C12 C11 118.4(4) . .
C13 C12 N4 127.5(4) . .
C11 C12 N4 113.9(4) . .
C14 C13 C12 120.9(5) . .
C14 C13 H13 119.6 . .
C12 C13 H13 119.6 . .
C13 C14 C15 120.5(4) . .
C13 C14 H14 119.7 . .
C15 C14 H14 119.7 . .
C14 C15 C16 120.3(4) . .
C14 C15 H15 119.9 . .
C16 C15 H15 119.9 . .
C11 C16 C15 119.7(5) . .
C11 C16 H16 120.1 . .
C15 C16 H16 120.1 . .
N4 C17 C19 123.7(4) . .
N4 C17 C18 121.6(4) . .
C19 C17 C18 114.7(4) . .
O5 C18 O6 129.6(4) . .
O5 C18 C17 116.8(4) . .
O6 C18 C17 113.5(3) . .
C24 C19 C20 117.9(4) . .
C24 C19 C17 117.5(4) . .
C20 C19 C17 124.5(4) . .
N1 C20 C21 122.0(4) . .
N1 C20 C19 119.3(4) . .
C21 C20 C19 118.6(4) . .
C22 C21 C20 121.7(4) . .
C22 C21 H21 119.1 . .
C20 C21 H21 119.1 . .
C21 C22 C23 120.1(4) . .
C21 C22 H22 120.0 . .
C23 C22 H22 120.0 . .
C24 C23 C22 119.7(5) . .
C24 C23 H23 120.2 . .
C22 C23 H23 120.2 . .
C23 C24 C19 122.0(4) . .
C23 C24 H24 119.0 . .
C19 C24 H24 119.0 . .
C26 C25 O7 148.1(9) . .
C25 C26 H26A 109.5 . .
C25 C26 H26B 109.5 . .
H26A C26 H26B 109.5 . .
C25 C26 H26C 109.5 . .
H26A C26 H26C 109.5 . .
H26B C26 H26C 109.5 . .
O8 C27 H27A 109.5 . .
O8 C27 H27B 109.5 . .
H27A C27 H27B 109.5 . .
O8 C27 H27C 109.5 . .
H27A C27 H27C 109.5 . .
H27B C27 H27C 109.5 . .
O10 C28 H28A 109.5 . .
O10 C28 H28B 109.5 . .
H28A C28 H28B 109.5 . .
O10 C28 H28C 109.5 . .
H28A C28 H28C 109.5 . .
H28B C28 H28C 109.5 . .

loop_
_geom_bond_atom_site_label_1
_geom_bond_atom_site_label_2
_geom_bond_distance
_geom_bond_site_symmetry_2
Ni1 N2 1.863(4) .
Ni1 N1 1.879(3) .
Ni1 N4 1.882(4) .
Ni1 N3 1.887(4) .
Co1 O6 2.070(3) 2_556
Co1 O8 2.074(4) .
Co1 O7 2.081(4) .
Co1 O9 2.098(3) .
Co1 O2 2.111(3) .
Co1 O1 2.180(3) .
O1 C1 1.247(4) .
O2 C2 1.262(5) .
O3 C10 1.264(7) .
O4 C10 1.231(6) .
O5 C18 1.240(5) .
O6 C18 1.258(5) .
O6 Co1 2.070(3) 2_546
O7 C25 1.440(7) .
O7 H7' 0.8500 .
O8 C27 1.437(7) .
O8 H8' 0.8501 .
O9 H9A 0.8500 .
O9 H9B 0.8500 .
N1 C1 1.345(5) .
N1 C20 1.394(6) .
N2 C2 1.329(5) .
N2 C3 1.423(6) .
N3 C9 1.303(6) .
N3 C11 1.434(5) .
N4 C17 1.314(6) .
N4 C12 1.444(5) .
C1 C2 1.534(6) .
C3 C8 1.408(6) .
C3 C4 1.419(5) .
C4 C5 1.409(6) .
C4 C9 1.464(6) .
C5 C6 1.380(7) .
C5 H5 0.9300 .
C6 C7 1.377(7) .
C6 H6 0.9300 .
C7 C8 1.382(7) .
C7 H7 0.9300 .
C8 H8 0.9300 .
C9 C10 1.537(5) .
C11 C16 1.384(6) .
C11 C12 1.410(6) .
C12 C13 1.399(6) .
C13 C14 1.367(7) .
C13 H13 0.9300 .
C14 C15 1.369(7) .
C14 H14 0.9300 .
C15 C16 1.394(6) .
C15 H15 0.9300 .
C16 H16 0.9300 .
C17 C19 1.454(6) .
C17 C18 1.535(5) .
C19 C24 1.419(7) .
C19 C20 1.426(5) .
C20 C21 1.406(6) .
C21 C22 1.377(7) .
C21 H21 0.9300 .
C22 C23 1.393(7) .
C22 H22 0.9300 .
C23 C24 1.373(6) .
C23 H23 0.9300 .
C24 H24 0.9300 .
C25 C26 1.437(8) .
C26 H26A 0.9600 .
C26 H26B 0.9600 .
C26 H26C 0.9600 .
C27 H27A 0.9600 .
C27 H27B 0.9600 .
C27 H27C 0.9600 .
O10 C28 1.483(7) .
C28 H28A 0.9600 .
C28 H28B 0.9600 .
C28 H28C 0.9600 .

loop_
_geom_torsion_atom_site_label_1
_geom_torsion_atom_site_label_2
_geom_torsion_atom_site_label_3
_geom_torsion_atom_site_label_4
_geom_torsion
_geom_torsion_site_symmetry_1
O6 Co1 O1 C1 -69.7(3) 2_556
O8 Co1 O1 C1 116.9(3) .
O7 Co1 O1 C1 12.2(6) .
O9 Co1 O1 C1 -157.1(3) .
O2 Co1 O1 C1 19.4(3) .
O6 Co1 O2 C2 61.9(3) 2_556
O8 Co1 O2 C2 -108.4(3) .
O7 Co1 O2 C2 157.6(3) .
O9 Co1 O2 C2 122.7(12) .
O1 Co1 O2 C2 -20.4(3) .
O6 Co1 O7 C25 90.5(7) 2_556
O8 Co1 O7 C25 -93.5(7) .
O9 Co1 O7 C25 -179.7(7) .
O2 Co1 O7 C25 3.5(7) .
O1 Co1 O7 C25 10.6(10) .
O6 Co1 O8 C27 -66.8(11) 2_556
O7 Co1 O8 C27 135.3(8) .
O9 Co1 O8 C27 -136.0(8) .
O2 Co1 O8 C27 48.3(8) .
O1 Co1 O8 C27 -29.1(8) .
N2 Ni1 N1 C1 -26.1(3) .
N4 Ni1 N1 C1 153.2(3) .
N3 Ni1 N1 C1 58(3) .
N2 Ni1 N1 C20 154.9(4) .
N4 Ni1 N1 C20 -25.8(4) .
N3 Ni1 N1 C20 -121(3) .
N1 Ni1 N2 C2 25.5(3) .
N4 Ni1 N2 C2 -75(13) .
N3 Ni1 N2 C2 -151.4(3) .
N1 Ni1 N2 C3 -158.2(4) .
N4 Ni1 N2 C3 102(13) .
N3 Ni1 N2 C3 24.9(4) .
N2 Ni1 N3 C9 -25.5(4) .
N1 Ni1 N3 C9 -109(3) .
N4 Ni1 N3 C9 155.2(4) .
N2 Ni1 N3 C11 160.2(3) .
N1 Ni1 N3 C11 76(3) .
N4 Ni1 N3 C11 -19.2(3) .
N2 Ni1 N4 C17 123(13) .
N1 Ni1 N4 C17 23.0(4) .
N3 Ni1 N4 C17 -160.1(4) .
N2 Ni1 N4 C12 -59(13) .
N1 Ni1 N4 C12 -158.9(3) .
N3 Ni1 N4 C12 18.0(3) .
Co1 O1 C1 N1 167.9(4) .
Co1 O1 C1 C2 -16.1(4) .
C20 N1 C1 O1 15.9(7) .
Ni1 N1 C1 O1 -163.1(4) .
C20 N1 C1 C2 -160.3(4) .
Ni1 N1 C1 C2 20.7(4) .
Co1 O2 C2 N2 -165.6(4) .
Co1 O2 C2 C1 18.7(5) .
C3 N2 C2 O2 -11.8(7) .
Ni1 N2 C2 O2 164.6(4) .
C3 N2 C2 C1 164.0(4) .
Ni1 N2 C2 C1 -19.6(4) .
O1 C1 C2 O2 -1.2(6) .
N1 C1 C2 O2 175.5(4) .
O1 C1 C2 N2 -177.6(4) .
N1 C1 C2 N2 -0.9(5) .
C2 N2 C3 C8 -23.4(7) .
Ni1 N2 C3 C8 160.8(4) .
C2 N2 C3 C4 163.1(4) .
Ni1 N2 C3 C4 -12.8(6) .
C8 C3 C4 C5 1.0(7) .
N2 C3 C4 C5 174.7(4) .
C8 C3 C4 C9 177.9(5) .
N2 C3 C4 C9 -8.4(7) .
C3 C4 C5 C6 0.5(8) .
C9 C4 C5 C6 -176.7(5) .
C4 C5 C6 C7 -1.6(9) .
C5 C6 C7 C8 1.3(9) .
C6 C7 C8 C3 0.2(9) .
C4 C3 C8 C7 -1.3(8) .
N2 C3 C8 C7 -174.9(5) .
C11 N3 C9 C4 -172.7(4) .
Ni1 N3 C9 C4 13.6(6) .
C11 N3 C9 C10 12.2(7) .
Ni1 N3 C9 C10 -161.5(4) .
C5 C4 C9 N3 -175.0(4) .
C3 C4 C9 N3 8.1(8) .
C5 C4 C9 C10 0.5(6) .
C3 C4 C9 C10 -176.5(4) .
N3 C9 C10 O4 72.2(6) .
C4 C9 C10 O4 -103.4(5) .
N3 C9 C10 O3 -108.5(5) .
C4 C9 C10 O3 76.0(6) .
C9 N3 C11 C16 28.3(6) .
Ni1 N3 C11 C16 -157.1(4) .
C9 N3 C11 C12 -158.2(4) .
Ni1 N3 C11 C12 16.4(4) .
C16 C11 C12 C13 -2.8(6) .
N3 C11 C12 C13 -176.7(4) .
C16 C11 C12 N4 171.6(4) .
N3 C11 C12 N4 -2.3(5) .
C17 N4 C12 C13 -21.0(7) .
Ni1 N4 C12 C13 160.8(4) .
C17 N4 C12 C11 165.1(4) .
Ni1 N4 C12 C11 -13.0(4) .
C11 C12 C13 C14 -1.5(6) .
N4 C12 C13 C14 -175.1(4) .
C12 C13 C14 C15 3.1(7) .
C13 C14 C15 C16 -0.4(7) .
C12 C11 C16 C15 5.5(6) .
N3 C11 C16 C15 178.7(4) .
C14 C15 C16 C11 -3.9(7) .
C12 N4 C17 C19 173.6(4) .
Ni1 N4 C17 C19 -8.6(6) .
C12 N4 C17 C18 -5.4(6) .
Ni1 N4 C17 C18 172.5(3) .
Co1 O6 C18 O5 4.4(8) 2_546
Co1 O6 C18 C17 -178.1(3) 2_546
N4 C17 C18 O5 -79.5(5) .
C19 C17 C18 O5 101.4(4) .
N4 C17 C18 O6 102.7(5) .
C19 C17 C18 O6 -76.3(5) .
N4 C17 C19 C24 170.8(4) .
C18 C17 C19 C24 -10.2(5) .
N4 C17 C19 C20 -12.8(6) .
C18 C17 C19 C20 166.2(4) .
C1 N1 C20 C21 18.5(6) .
Ni1 N1 C20 C21 -162.6(3) .
C1 N1 C20 C19 -165.2(4) .
Ni1 N1 C20 C19 13.7(6) .
C24 C19 C20 N1 -173.7(4) .
C17 C19 C20 N1 9.9(6) .
C24 C19 C20 C21 2.7(6) .
C17 C19 C20 C21 -173.7(4) .
N1 C20 C21 C22 172.5(4) .
C19 C20 C21 C22 -3.8(7) .
C20 C21 C22 C23 2.7(8) .
C21 C22 C23 C24 -0.4(7) .
C22 C23 C24 C19 -0.7(7) .
C20 C19 C24 C23 -0.5(7) .
C17 C19 C24 C23 176.1(4) .
Co1 O7 C25 C26 -15(2) .
